data_1531092
loop_
_publ_author_name
'Avdeev, M.'
'Seabra, M.P.'
'Ferreira, V.M.'

_publ_section_title
;
 Structure evolution in La (Mg0.5 Ti0.5) O3 - Sr Ti O3 system
;
_journal_name_full 'Materials Research Bulletin'
_journal_page_first 1459
_journal_page_last 1468
_journal_volume 37
_journal_year 2002
_chemical_formula_sum 'La0.7 Mg0.35 O3 Sr0.3 Ti0.65'
_chemical_name_systematic '(La0.7 Sr0.3) (Mg0.35 Ti0.65) O3'
_space_group_IT_number 62
_symmetry_space_group_name_Hall '-P 2c 2ab'
_symmetry_space_group_name_H-M 'P b n m'
_cell_angle_alpha 90
_cell_angle_beta 90
_cell_angle_gamma 90
_cell_formula_units_Z 4
_cell_length_a 5.5502
_cell_length_b 5.567
_cell_length_c 7.8478
_cell_volume 242.481
_citation_journal_id_ASTM MRBUAC
_cod_data_source_file Avdeev_MRBUAC_2002_771.cif
_cod_data_source_block La0.7Mg0.35O3Sr0.3Ti0.65
_cod_original_sg_symbol_Hall '-P 2ac 2n (z,x,y)'
_cod_database_code 1531092

loop_
_symmetry_equiv_pos_as_xyz
x,y,z
x+1/2,-y+1/2,-z
-x+1/2,y+1/2,-z+1/2
-x,-y,z+1/2
-x,-y,-z
-x-1/2,y-1/2,z
x-1/2,-y-1/2,z-1/2
x,y,-z-1/2

loop_
_atom_site_label
_atom_site_type_symbol
_atom_site_fract_x
_atom_site_fract_y
_atom_site_fract_z
_atom_site_occupancy
_atom_site_U_iso_or_equiv
O1 O-2 0.0539 0.4918 0.25 1 0.0
Mg1 Mg+2 0.5 0 0 0.35 0.0
Ti1 Ti+4 0.5 0 0 0.65 0.0
O2 O-2 0.7386 0.2785 0.0302 1 0.0
Sr1 Sr+2 -0.0043 0.01397 0.25 0.3 0.0
La1 La+3 -0.0043 0.01397 0.25 0.7 0.0
